data_2223393
loop_
_publ_author_name
'Sharif, Shahzad'
'Akkurt, Mehmet'
'Khan, Islam Ullah'
'Nadeem, Shafqat'
'Tirmizi, Syed Ahmed'
'Ahmad, Saeed'

_publ_section_title
;
 3-Carbamothioylpyridinium iodide
;
_journal_coeditor_code HB5088
_journal_issue 10
_journal_name_full 'Acta Crystallographica Section E'
_journal_page_first o2423
_journal_paper_doi 10.1107/S1600536809035892
_journal_volume 65
_journal_year 2009
_chemical_formula_iupac 'C6 H7 N2 S +, I -'
_chemical_formula_moiety 'C6 H7 N2 S +, I -'
_chemical_formula_sum 'C6 H7 I N2 S'
_chemical_formula_weight 266.11
_chemical_name_systematic
;
3-Carbamothioylpyridinium iodide
;
_space_group_IT_number 2
_symmetry_cell_setting triclinic
_symmetry_space_group_name_Hall '-P 1'
_symmetry_space_group_name_H-M 'P -1'
_atom_sites_solution_hydrogens geom
_atom_sites_solution_primary direct
_atom_sites_solution_secondary difmap
_cell_angle_alpha 102.485(2)
_cell_angle_beta 96.496(2)
_cell_angle_gamma 102.288(2)
_cell_formula_units_Z 2
_cell_length_a 4.4024(3)
_cell_length_b 8.1943(5)
_cell_length_c 12.6815(8)
_cell_measurement_reflns_used 6584
_cell_measurement_temperature 296(2)
_cell_measurement_theta_max 28.30
_cell_measurement_theta_min 2.63
_cell_volume 430.31(5)
_computing_cell_refinement 'SAINT (Bruker, 2007)'
_computing_data_collection 'APEX2 (Bruker, 2007)'
_computing_data_reduction 'SAINT (Bruker, 2007)'
_computing_molecular_graphics 'ORTEP-3 for Windows (Farrugia, 1997)'
_computing_publication_material 'Wingx (Farrugia, 1999) and PLATON (Spek, 2009)'
_computing_structure_refinement 'SHELXL-97 (Sheldrick, 2008)'
_computing_structure_solution 'SIR-97 (Altomare <i>et al.</i>,  1999)'
_diffrn_ambient_temperature 296(2)
_diffrn_measured_fraction_theta_full 0.978
_diffrn_measured_fraction_theta_max 0.978
_diffrn_measurement_device_type 'Bruker Kappa APEXII CCD'
_diffrn_measurement_method 'phi and omega scans'
_diffrn_radiation_monochromator graphite
_diffrn_radiation_source 'sealed tube'
_diffrn_radiation_type MoK\a
_diffrn_radiation_wavelength 0.71073
_diffrn_reflns_av_R_equivalents 0.0202
_diffrn_reflns_av_sigmaI/netI 0.0173
_diffrn_reflns_limit_h_max 5
_diffrn_reflns_limit_h_min -5
_diffrn_reflns_limit_k_max 10
_diffrn_reflns_limit_k_min -9
_diffrn_reflns_limit_l_max 16
_diffrn_reflns_limit_l_min -16
_diffrn_reflns_number 8839
_diffrn_reflns_reduction_process
;
;
_diffrn_reflns_theta_full 28.31
_diffrn_reflns_theta_max 28.31
_diffrn_reflns_theta_min 2.63
_exptl_absorpt_coefficient_mu 3.892
_exptl_absorpt_correction_type none
_exptl_crystal_colour 'light brown'
_exptl_crystal_density_diffrn 2.054
_exptl_crystal_density_method 'Not Measured'
_exptl_crystal_description 'irregular chunk'
_exptl_crystal_F_000 252
_exptl_crystal_size_max 0.17
_exptl_crystal_size_mid 0.15
_exptl_crystal_size_min 0.14
_refine_diff_density_max 0.651
_refine_diff_density_min -0.425
_refine_ls_extinction_method none
_refine_ls_goodness_of_fit_ref 1.038
_refine_ls_hydrogen_treatment constr
_refine_ls_matrix_type full
_refine_ls_number_parameters 91
_refine_ls_number_reflns 2087
_refine_ls_number_restraints 0
_refine_ls_restrained_S_all 1.038
_refine_ls_R_factor_all 0.0235
_refine_ls_R_factor_gt 0.0194
_refine_ls_shift/su_max 0.001
_refine_ls_shift/su_mean 0.000
_refine_ls_structure_factor_coef Fsqd
_refine_ls_weighting_details 'calc w=1/[\s^2^(Fo^2^)+(0.0227P)^2^+0.2190P] where P=(Fo^2^+2Fc^2^)/3'
_refine_ls_weighting_scheme calc
_refine_ls_wR_factor_gt 0.0448
_refine_ls_wR_factor_ref 0.0470
_reflns_number_gt 1890
_reflns_number_total 2087
_reflns_threshold_expression I>2\s(I)
_cod_data_source_file hb5088.cif
_cod_data_source_block I
_cod_database_code 2223393
_cod_database_fobs_code 2223393

loop_
_symmetry_equiv_pos_site_id
_symmetry_equiv_pos_as_xyz
1 x,y,z
2 -x,-y,-z

loop_
_atom_site_aniso_label
_atom_site_aniso_U_11
_atom_site_aniso_U_22
_atom_site_aniso_U_33
_atom_site_aniso_U_12
_atom_site_aniso_U_13
_atom_site_aniso_U_23
S1 0.1014(6) 0.0573(4) 0.0263(3) 0.0304(4) -0.0032(3) 0.0045(3)
N1 0.0534(12) 0.0464(12) 0.0256(9) 0.0090(10) 0.0078(9) 0.0083(9)
N2 0.131(3) 0.0457(14) 0.0331(12) 0.0312(15) -0.0095(14) 0.0070(10)
C1 0.0430(12) 0.0388(12) 0.0296(11) 0.0094(10) 0.0060(9) 0.0055(9)
C2 0.0541(15) 0.0409(13) 0.0377(13) 0.0076(11) 0.0003(11) 0.0132(11)
C3 0.0572(15) 0.0428(14) 0.0441(14) 0.0204(12) 0.0045(12) 0.0057(11)
C4 0.0539(14) 0.0471(14) 0.0291(11) 0.0151(12) 0.0083(10) 0.0033(10)
C5 0.0377(11) 0.0371(11) 0.0261(10) 0.0063(9) 0.0030(8) 0.0063(9)
C6 0.0470(13) 0.0426(13) 0.0283(11) 0.0095(11) 0.0046(9) 0.0098(9)
I1 0.04210(10) 0.04920(10) 0.03510(10) 0.01540(10) 0.00650(10) 0.00340(10)

loop_
_atom_site_type_symbol
_atom_site_label
_atom_site_fract_x
_atom_site_fract_y
_atom_site_fract_z
_atom_site_U_iso_or_equiv
_atom_site_thermal_displace_type
_atom_site_calc_flag
_atom_site_refinement_flags
_atom_site_occupancy
S S1 0.1191(2) 0.24949(10) -0.01595(5) 0.0620(3) Uani . . 1.000
N N1 0.3984(5) 0.2110(3) 0.37108(16) 0.0423(6) Uani . . 1.000
N N2 0.2489(8) 0.5132(3) 0.1550(2) 0.0708(12) Uani . . 1.000
C C1 0.3138(6) 0.3026(3) 0.30244(18) 0.0377(7) Uani . . 1.000
C C2 0.5245(6) 0.0778(3) 0.3413(2) 0.0449(8) Uani . . 1.000
C C3 0.5737(7) 0.0300(3) 0.2358(2) 0.0479(8) Uani . . 1.000
C C4 0.4852(6) 0.1197(3) 0.1621(2) 0.0438(8) Uani . . 1.000
C C5 0.3541(5) 0.2583(3) 0.19426(17) 0.0345(6) Uani . . 1.000
C C6 0.2468(6) 0.3524(3) 0.11482(19) 0.0395(7) Uani . . 1.000
I I1 -0.08685(4) 0.70787(2) 0.391260(10) 0.04260(10) Uani . . 1.000
H H1 0.22840 0.39550 0.32730 0.0450 Uiso calc R 1.000
H HN1 0.36980 0.23970 0.43790 0.0510 Uiso calc R 1.000
H H2 0.57890 0.01770 0.39200 0.0540 Uiso calc R 1.000
H H2A 0.31010 0.55920 0.22390 0.0850 Uiso calc R 1.000
H H2B 0.18910 0.57340 0.11260 0.0850 Uiso calc R 1.000
H H3 0.66530 -0.06150 0.21410 0.0570 Uiso calc R 1.000
H H4 0.51400 0.08680 0.08980 0.0530 Uiso calc R 1.000

loop_
_atom_type_symbol
_atom_type_description
_atom_type_scat_dispersion_real
_atom_type_scat_dispersion_imag
_atom_type_scat_source
S S 0.1246 0.1234 'International Tables Vol C Tables 4.2.6.8 and 6.1.1.4'
N N 0.0061 0.0033 'International Tables Vol C Tables 4.2.6.8 and 6.1.1.4'
I I -0.4742 1.8119 'International Tables Vol C Tables 4.2.6.8 and 6.1.1.4'
H H 0.0000 0.0000 'International Tables Vol C Tables 4.2.6.8 and 6.1.1.4'
C C 0.0033 0.0016 'International Tables Vol C Tables 4.2.6.8 and 6.1.1.4'

loop_
_geom_angle_atom_site_label_1
_geom_angle_atom_site_label_2
_geom_angle_atom_site_label_3
_geom_angle_site_symmetry_1
_geom_angle_site_symmetry_2
_geom_angle_site_symmetry_3
_geom_angle
_geom_angle_publ_flag
C1 N1 C2 . . . 123.4(2) no
C1 N1 HN1 . . . 118.00 no
C2 N1 HN1 . . . 118.00 no
C6 N2 H2A . . . 120.00 no
H2A N2 H2B . . . 120.00 no
C6 N2 H2B . . . 120.00 no
N1 C1 C5 . . . 119.6(2) no
N1 C2 C3 . . . 119.5(2) no
C2 C3 C4 . . . 118.9(2) no
C3 C4 C5 . . . 121.0(2) no
C1 C5 C4 . . . 117.7(2) no
C1 C5 C6 . . . 120.6(2) no
C4 C5 C6 . . . 121.6(2) no
S1 C6 C5 . . . 119.92(18) no
N2 C6 C5 . . . 116.3(2) no
S1 C6 N2 . . . 123.7(2) no
N1 C1 H1 . . . 120.00 no
C5 C1 H1 . . . 120.00 no
N1 C2 H2 . . . 120.00 no
C3 C2 H2 . . . 120.00 no
C2 C3 H3 . . . 121.00 no
C4 C3 H3 . . . 121.00 no
C3 C4 H4 . . . 120.00 no
C5 C4 H4 . . . 119.00 no

loop_
_geom_bond_atom_site_label_1
_geom_bond_atom_site_label_2
_geom_bond_site_symmetry_1
_geom_bond_site_symmetry_2
_geom_bond_distance
_geom_bond_publ_flag
S1 C6 . . 1.661(2) no
N1 C1 . . 1.337(3) no
N1 C2 . . 1.330(3) no
N2 C6 . . 1.304(4) no
N1 HN1 . . 0.8600 no
N2 H2B . . 0.8600 no
N2 H2A . . 0.8600 no
C1 C5 . . 1.383(3) no
C2 C3 . . 1.366(4) no
C3 C4 . . 1.379(4) no
C4 C5 . . 1.386(3) no
C5 C6 . . 1.489(3) no
C1 H1 . . 0.9300 no
C2 H2 . . 0.9300 no
C3 H3 . . 0.9300 no
C4 H4 . . 0.9300 no

loop_
_geom_contact_atom_site_label_1
_geom_contact_atom_site_label_2
_geom_contact_distance
_geom_contact_site_symmetry_1
_geom_contact_site_symmetry_2
_geom_contact_publ_flag
I1 C1 3.639(3) . 1_455 no
I1 C2 3.818(3) . 1_565 no
I1 N2 3.694(3) . . no
I1 N1 3.444(2) . 2_566 no
I1 C2 3.794(3) . 2_666 no
I1 H1 3.1600 . . no
I1 H2 3.1900 . 1_465 no
I1 H2A 3.0400 . 1_455 no
I1 H2A 3.1100 . . no
I1 H2 3.3800 . 2_666 no
I1 HN1 2.6200 . 2_566 no
S1 N2 3.420(3) . 2_565 no
S1 C4 3.564(3) . 2_555 no
S1 H3 3.0100 . 2_655 no
S1 H2B 2.5800 . 2_565 no
S1 H4 2.8000 . . no
N1 I1 3.444(2) . 2_566 no
N2 S1 3.420(3) . 2_565 no
N2 I1 3.694(3) . . no
N2 H1 2.5800 . . no
C1 I1 3.639(3) . 1_655 no
C1 C3 3.433(4) . 1_455 no
C2 I1 3.818(3) . 1_545 no
C2 I1 3.793(3) . 2_666 no
C3 C1 3.433(4) . 1_655 no
C4 S1 3.564(3) . 2_555 no
C1 H2A 2.5200 . . no
H1 H2A 2.0800 . . no
H1 I1 3.1600 . . no
H1 N2 2.5800 . . no
HN1 I1 2.6200 . 2_566 no
H2 I1 3.1900 . 1_645 no
H2 I1 3.3800 . 2_666 no
H2A H1 2.0800 . . no
H2A I1 3.1100 . . no
H2A I1 3.0400 . 1_655 no
H2A C1 2.5200 . . no
H2B S1 2.5800 . 2_565 no
H3 S1 3.0100 . 2_655 no
H4 S1 2.8000 . . no
H4 H4 2.3800 . 2_655 no

loop_
_geom_hbond_atom_site_label_D
_geom_hbond_atom_site_label_H
_geom_hbond_atom_site_label_A
_geom_hbond_site_symmetry_A
_geom_hbond_distance_DH
_geom_hbond_distance_HA
_geom_hbond_distance_DA
_geom_hbond_angle_DHA
_geom_hbond_publ_flag
N1 HN1 I1 2_566 0.86 2.62 3.444(2) 161 yes
N2 H2A I1 1_655 0.86 3.04 3.747(3) 140 yes
N2 H2B S1 2_565 0.86 2.58 3.420(3) 164 yes

loop_
_geom_torsion_atom_site_label_1
_geom_torsion_atom_site_label_2
_geom_torsion_atom_site_label_3
_geom_torsion_atom_site_label_4
_geom_torsion_site_symmetry_1
_geom_torsion_site_symmetry_2
_geom_torsion_site_symmetry_3
_geom_torsion_site_symmetry_4
_geom_torsion
_geom_torsion_publ_flag
C2 N1 C1 C5 . . . . 0.7(4) no
C1 N1 C2 C3 . . . . 0.3(4) no
N1 C1 C5 C4 . . . . -0.6(4) no
N1 C1 C5 C6 . . . . 176.8(2) no
N1 C2 C3 C4 . . . . -1.2(4) no
C2 C3 C4 C5 . . . . 1.3(4) no
C3 C4 C5 C1 . . . . -0.4(4) no
C3 C4 C5 C6 . . . . -177.8(2) no
C1 C5 C6 S1 . . . . -147.9(2) no
C1 C5 C6 N2 . . . . 29.5(4) no
C4 C5 C6 S1 . . . . 29.4(3) no
C4 C5 C6 N2 . . . . -153.1(3) no

loop_
_cod_related_entry_id
_cod_related_entry_database
_cod_related_entry_code
1 ChemSpider 30655884
